data_7223951
loop_
_publ_author_name
'Zirakzadeh, Afrooz -'
'Karl, Kirchner'
'Roller, Alexander'
'St\"oger, Berthold'
'Carvalho, Maria de Deus'
'Ferreira, Liliana'

_publ_section_title
;
 Synthesis, coordination behavior and structural features of chiral
 iron(II) PNP diferrocene complexes
;
_journal_name_full 'RSC Adv.'
_journal_paper_doi 10.1039/C5RA26493F
_journal_year 2016
_chemical_formula_sum 'C48 H43 Cl6 Fe3 N P2'
_chemical_formula_weight 1076.02
_chemical_properties_physical 'Air-sensitive, Moisture-sensitive'
_space_group_crystal_system monoclinic
_space_group_IT_number 4
_space_group_name_Hall 'P 2yb'
_space_group_name_H-M_alt 'P 1 21 1'
_symmetry_space_group_name_Hall 'P 2yb'
_symmetry_space_group_name_H-M 'P 1 21 1'
_atom_sites_solution_hydrogens geom
_audit_creation_method SHELXL-2014/6
_audit_update_record
;
2015-10-25 deposited with the CCDC.
2016-01-18 downloaded from the CCDC.
;
_cell_angle_alpha 90
_cell_angle_beta 96.081(2)
_cell_angle_gamma 90
_cell_formula_units_Z 2
_cell_length_a 9.1961(5)
_cell_length_b 18.5027(10)
_cell_length_c 14.0562(8)
_cell_measurement_reflns_used 9496
_cell_measurement_temperature 100(2)
_cell_measurement_theta_max 30.0
_cell_measurement_theta_min 2.2
_cell_volume 2378.2(2)
_computing_structure_refinement 'SHELXL-2014/6 (Sheldrick, 2014)'
_diffrn_ambient_temperature 100
_diffrn_measured_fraction_theta_full 1.000
_diffrn_measured_fraction_theta_max 0.997
_diffrn_measurement_device_type 'Bruker KAPPA APEX II CCD'
_diffrn_measurement_method '\w- and \f-scans'
_diffrn_radiation_type MoK\a
_diffrn_radiation_wavelength 0.71073
_diffrn_reflns_av_R_equivalents 0.0305
_diffrn_reflns_av_unetI/netI 0.0467
_diffrn_reflns_laue_measured_fraction_full 1.000
_diffrn_reflns_laue_measured_fraction_max 0.997
_diffrn_reflns_limit_h_max 12
_diffrn_reflns_limit_h_min -12
_diffrn_reflns_limit_k_max 26
_diffrn_reflns_limit_k_min -26
_diffrn_reflns_limit_l_max 19
_diffrn_reflns_limit_l_min -19
_diffrn_reflns_number 44762
_diffrn_reflns_point_group_measured_fraction_full 1.000
_diffrn_reflns_point_group_measured_fraction_max 0.996
_diffrn_reflns_theta_full 25.242
_diffrn_reflns_theta_max 30.139
_diffrn_reflns_theta_min 1.826
_exptl_absorpt_coefficient_mu 1.342
_exptl_absorpt_correction_T_max 0.746
_exptl_absorpt_correction_T_min 0.645
_exptl_absorpt_correction_type multi-scan
_exptl_absorpt_process_details SADABS
_exptl_crystal_colour 'translucent red'
_exptl_crystal_density_diffrn 1.503
_exptl_crystal_description rod
_exptl_crystal_F_000 1096
_exptl_crystal_size_max 0.62
_exptl_crystal_size_mid 0.11
_exptl_crystal_size_min 0.04
_exptl_transmission_factor_max 0.746
_exptl_transmission_factor_min 0.645
_refine_diff_density_max 0.969
_refine_diff_density_min -0.713
_refine_diff_density_rms 0.068
_refine_ls_abs_structure_details
;
 Flack x determined using 5623 quotients [(I+)-(I-)]/[(I+)+(I-)]
 (Parsons, Flack and Wagner, Acta Cryst. B69 (2013) 249-259).
;
_refine_ls_abs_structure_Flack -0.001(4)
_refine_ls_extinction_method none
_refine_ls_goodness_of_fit_ref 1.020
_refine_ls_hydrogen_treatment constr
_refine_ls_matrix_type full
_refine_ls_number_parameters 555
_refine_ls_number_reflns 13983
_refine_ls_number_restraints 1
_refine_ls_restrained_S_all 1.020
_refine_ls_R_factor_all 0.0382
_refine_ls_R_factor_gt 0.0313
_refine_ls_shift/su_max 0.001
_refine_ls_shift/su_mean 0.000
_refine_ls_structure_factor_coef Fsqd
_refine_ls_weighting_details 'w=1/[\s^2^(Fo^2^)+(0.0276P)^2^+0.4380P] where P=(Fo^2^+2Fc^2^)/3'
_refine_ls_weighting_scheme calc
_refine_ls_wR_factor_gt 0.0631
_refine_ls_wR_factor_ref 0.0653
_reflns_Friedel_coverage 0.943
_reflns_friedel_fraction_full 1.000
_reflns_friedel_fraction_max 0.995
_reflns_number_gt 12641
_reflns_number_total 13983
_reflns_threshold_expression 'I > 2\s(I)'
_cod_data_source_file c5ra26493f2.cif
_cod_data_source_block dichloride
_cod_database_code 7223951
_shelx_space_group_comment
;
The symmetry employed for this shelxl refinement is uniquely defined
by the following loop, which should always be used as a source of
symmetry information in preference to the above space-group names.
They are only intended as comments.
;
_shelx_estimated_absorpt_t_min 0.838
_shelx_estimated_absorpt_t_max 0.948
_shelxl_version_number 2014/6

loop_
_space_group_symop_operation_xyz
'x, y, z'
'-x, y+1/2, -z'

loop_
_atom_site_label
_atom_site_type_symbol
_atom_site_fract_x
_atom_site_fract_y
_atom_site_fract_z
_atom_site_U_iso_or_equiv
_atom_site_adp_type
_atom_site_occupancy
_atom_site_site_symmetry_order
_atom_site_calc_flag
_atom_site_refinement_flags_posn
_atom_site_refinement_flags_adp
_atom_site_refinement_flags_occupancy
_atom_site_disorder_assembly
_atom_site_disorder_group
Cl1 Cl 0.42566(7) 0.57776(4) -0.03425(5) 0.01481(14) Uani 1 1 d . . . . .
Cl2 Cl 0.60456(8) 0.69308(4) 0.17775(6) 0.01915(15) Uani 1 1 d . . . . .
Fe1 Fe 0.40647(4) 0.63908(2) 0.10157(3) 0.01024(8) Uani 1 1 d . . . . .
Fe2 Fe 0.20315(5) 0.75204(2) 0.33072(3) 0.01212(9) Uani 1 1 d . . . . .
Fe3 Fe 0.43191(4) 0.34253(2) 0.20222(3) 0.00996(8) Uani 1 1 d . . . . .
P1 P 0.19557(8) 0.71656(4) 0.08561(5) 0.00892(13) Uani 1 1 d . . . . .
P2 P 0.20427(8) 0.40295(4) 0.35922(5) 0.01176(14) Uani 1 1 d . . . . .
N1 N 0.3306(2) 0.57575(13) 0.20955(17) 0.0101(4) Uani 1 1 d . . . . .
C1A C 0.2459(3) 0.59484(15) 0.2726(2) 0.0112(5) Uani 1 1 d . . . . .
H1A H 0.2488 0.5657 0.3284 0.013 Uiso 1 1 calc R U . . .
C1B C 0.4172(3) 0.50878(15) 0.2332(2) 0.0120(5) Uani 1 1 d . . . . .
H1BA H 0.4337 0.5034 0.3035 0.014 Uiso 1 1 calc R U . . .
H1BB H 0.5139 0.5136 0.2088 0.014 Uiso 1 1 calc R U . . .
C2A C 0.1471(3) 0.65569(15) 0.2677(2) 0.0108(5) Uani 1 1 d . . . . .
C2B C 0.3425(3) 0.44217(14) 0.1910(2) 0.0099(5) Uani 1 1 d . . . . .
C3A C 0.1234(3) 0.71420(15) 0.1989(2) 0.0106(5) Uani 1 1 d . . . . .
C3B C 0.2483(3) 0.39363(14) 0.2371(2) 0.0099(5) Uani 1 1 d . . . . .
C4A C 0.0209(3) 0.76283(16) 0.2350(2) 0.0146(6) Uani 1 1 d . . . . .
H4A H -0.0147 0.8063 0.2049 0.017 Uiso 1 1 calc R U . . .
C4B C 0.2098(3) 0.33583(16) 0.1706(2) 0.0131(5) Uani 1 1 d . . . . .
H4B H 0.1487 0.2959 0.1814 0.016 Uiso 1 1 calc R U . . .
C5A C -0.0189(3) 0.73546(16) 0.3229(2) 0.0171(6) Uani 1 1 d . . . . .
H5A H -0.0857 0.7573 0.3612 0.021 Uiso 1 1 calc R U . . .
C5B C 0.2785(3) 0.34850(16) 0.0860(2) 0.0129(5) Uani 1 1 d . . . . .
H5B H 0.2726 0.3182 0.0312 0.015 Uiso 1 1 calc R U . . .
C6A C 0.0576(3) 0.67036(16) 0.3436(2) 0.0147(6) Uani 1 1 d . . . . .
H6A H 0.0512 0.6410 0.3985 0.018 Uiso 1 1 calc R U . . .
C6B C 0.3575(3) 0.41451(15) 0.0979(2) 0.0115(5) Uani 1 1 d . . . . .
H6B H 0.4113 0.4365 0.0516 0.014 Uiso 1 1 calc R U . . .
C7A C 0.3952(4) 0.80905(19) 0.3248(2) 0.0242(7) Uani 1 1 d . . . . .
H7A H 0.4440 0.8178 0.2696 0.029 Uiso 1 1 calc R U . . .
C7B C 0.6366(3) 0.35468(16) 0.2725(2) 0.0170(6) Uani 1 1 d . . . . .
H7B H 0.6819 0.3990 0.2928 0.020 Uiso 1 1 calc R U . . .
C8A C 0.2847(4) 0.85365(18) 0.3592(3) 0.0307(8) Uani 1 1 d . . . . .
H8A H 0.2466 0.8972 0.3307 0.037 Uiso 1 1 calc R U . . .
C8B C 0.5487(4) 0.31117(19) 0.3261(2) 0.0222(7) Uani 1 1 d . . . . .
H8B H 0.5240 0.3216 0.3886 0.027 Uiso 1 1 calc R U . . .
C9A C 0.2424(4) 0.8214(2) 0.4429(3) 0.0285(8) Uani 1 1 d . . . . .
H9A H 0.1713 0.8399 0.4808 0.034 Uiso 1 1 calc R U . . .
C9B C 0.5042(4) 0.25014(19) 0.2716(3) 0.0284(8) Uani 1 1 d . . . . .
H9B H 0.4451 0.2118 0.2909 0.034 Uiso 1 1 calc R U . . .
C10A C 0.3234(4) 0.7570(2) 0.4609(2) 0.0239(7) Uani 1 1 d . . . . .
H10A H 0.3158 0.7245 0.5125 0.029 Uiso 1 1 calc R U . . .
C10B C 0.5626(4) 0.2556(2) 0.1833(3) 0.0310(9) Uani 1 1 d . . . . .
H10B H 0.5492 0.2217 0.1324 0.037 Uiso 1 1 calc R U . . .
C11A C 0.4183(4) 0.74967(19) 0.3878(2) 0.0218(7) Uani 1 1 d . . . . .
H11A H 0.4858 0.7114 0.3824 0.026 Uiso 1 1 calc R U . . .
C11B C 0.6450(3) 0.3205(2) 0.1833(2) 0.0233(7) Uani 1 1 d . . . . .
H11B H 0.6964 0.3377 0.1326 0.028 Uiso 1 1 calc R U . . .
C12A C 0.2046(3) 0.81226(15) 0.0586(2) 0.0116(5) Uani 1 1 d . . . . .
C12B C 0.1323(3) 0.31270(16) 0.3824(2) 0.0132(6) Uani 1 1 d . . . . .
C13A C 0.3376(3) 0.84826(17) 0.0773(2) 0.0149(6) Uani 1 1 d . . . . .
H13A H 0.4230 0.8222 0.1007 0.018 Uiso 1 1 calc R U . . .
C13B C 0.2203(4) 0.26553(17) 0.4399(2) 0.0186(6) Uani 1 1 d . . . . .
H13B H 0.3142 0.2807 0.4671 0.022 Uiso 1 1 calc R U . . .
C14A C 0.3451(4) 0.92228(17) 0.0618(2) 0.0207(7) Uani 1 1 d . . . . .
H14A H 0.4350 0.9471 0.0766 0.025 Uiso 1 1 calc R U . . .
C14B C 0.1716(4) 0.19613(18) 0.4577(2) 0.0241(7) Uani 1 1 d . . . . .
H14B H 0.2328 0.1640 0.4964 0.029 Uiso 1 1 calc R U . . .
C15A C 0.2215(4) 0.95988(17) 0.0247(2) 0.0232(7) Uani 1 1 d . . . . .
H15A H 0.2275 1.0103 0.0132 0.028 Uiso 1 1 calc R U . . .
C15B C 0.0337(4) 0.17375(17) 0.4190(2) 0.0225(7) Uani 1 1 d . . . . .
H15B H 0.0010 0.1261 0.4305 0.027 Uiso 1 1 calc R U . . .
C16A C 0.0899(4) 0.92436(17) 0.0044(2) 0.0218(7) Uani 1 1 d . . . . .
H16A H 0.0055 0.9504 -0.0211 0.026 Uiso 1 1 calc R U . . .
C16B C -0.0563(4) 0.22139(18) 0.3635(2) 0.0201(7) Uani 1 1 d . . . . .
H16B H -0.1519 0.2068 0.3386 0.024 Uiso 1 1 calc R U . . .
C17A C 0.0807(3) 0.85059(16) 0.0211(2) 0.0157(6) Uani 1 1 d . . . . .
H17A H -0.0099 0.8262 0.0071 0.019 Uiso 1 1 calc R U . . .
C17B C -0.0068(3) 0.29010(16) 0.3443(2) 0.0158(6) Uani 1 1 d . . . . .
H17B H -0.0679 0.3220 0.3051 0.019 Uiso 1 1 calc R U . . .
C18A C 0.0461(3) 0.68329(15) 0.0018(2) 0.0106(5) Uani 1 1 d . . . . .
C18B C 0.0329(3) 0.45550(15) 0.3452(2) 0.0127(6) Uani 1 1 d . . . . .
C19A C 0.0748(3) 0.66380(17) -0.0894(2) 0.0161(6) Uani 1 1 d . . . . .
H19A H 0.1719 0.6667 -0.1063 0.019 Uiso 1 1 calc R U . . .
C19B C -0.0323(3) 0.47043(16) 0.4289(2) 0.0167(6) Uani 1 1 d . . . . .
H19B H 0.0085 0.4508 0.4882 0.020 Uiso 1 1 calc R U . . .
C20A C -0.0367(3) 0.64010(18) -0.1563(2) 0.0204(6) Uani 1 1 d . . . . .
H20A H -0.0155 0.6263 -0.2185 0.025 Uiso 1 1 calc R U . . .
C20B C -0.1563(3) 0.51383(17) 0.4255(2) 0.0197(7) Uani 1 1 d . . . . .
H20B H -0.2011 0.5227 0.4823 0.024 Uiso 1 1 calc R U . . .
C21A C -0.1792(3) 0.63661(18) -0.1325(2) 0.0193(6) Uani 1 1 d . . . . .
H21A H -0.2558 0.6210 -0.1785 0.023 Uiso 1 1 calc R U . . .
C21B C -0.2145(3) 0.54406(17) 0.3397(2) 0.0196(7) Uani 1 1 d . . . . .
H21B H -0.2977 0.5747 0.3379 0.024 Uiso 1 1 calc R U . . .
C22A C -0.2092(3) 0.65589(16) -0.0420(2) 0.0182(6) Uani 1 1 d . . . . .
H22A H -0.3068 0.6536 -0.0258 0.022 Uiso 1 1 calc R U . . .
C22B C -0.1515(3) 0.52959(17) 0.2567(2) 0.0190(6) Uani 1 1 d . . . . .
H22B H -0.1917 0.5501 0.1977 0.023 Uiso 1 1 calc R U . . .
C23A C -0.0978(3) 0.67872(15) 0.0258(2) 0.0140(6) Uani 1 1 d . . . . .
H23A H -0.1191 0.6912 0.0884 0.017 Uiso 1 1 calc R U . . .
C23B C -0.0286(3) 0.48483(16) 0.2595(2) 0.0152(6) Uani 1 1 d . . . . .
H23B H 0.0132 0.4744 0.2020 0.018 Uiso 1 1 calc R U . . .
C24 C 0.1741(5) 0.4707(2) 0.8090(3) 0.0358(9) Uani 1 1 d . . . . .
H24B H 0.2416 0.5118 0.8236 0.043 Uiso 1 1 calc R U . . .
H24A H 0.1013 0.4712 0.8561 0.043 Uiso 1 1 calc R U . . .
Cl3 Cl 0.08352(16) 0.48137(7) 0.69315(9) 0.0607(4) Uani 1 1 d . . . . .
Cl4 Cl 0.27317(10) 0.38946(6) 0.81968(8) 0.0397(2) Uani 1 1 d . . . . .
C25 C 0.4546(5) 0.4978(2) 0.5877(3) 0.0412(10) Uani 1 1 d . . . . .
H25A H 0.3542 0.4781 0.5862 0.049 Uiso 0.845(4) 1 calc R U P A 1
H25B H 0.5178 0.4595 0.5652 0.049 Uiso 0.845(4) 1 calc R U P A 1
H25C H 0.3957 0.4695 0.6295 0.049 Uiso 0.155(4) 1 calc R U P A 2
H25D H 0.4872 0.4654 0.5381 0.049 Uiso 0.155(4) 1 calc R U P A 2
Cl5A Cl 0.51813(18) 0.52101(8) 0.70514(9) 0.0506(5) Uani 0.845(4) 1 d . . P A 1
Cl6A Cl 0.4531(3) 0.57240(8) 0.50992(11) 0.0528(5) Uani 0.845(4) 1 d . . P A 1
Cl5B Cl 0.3509(16) 0.5717(5) 0.5342(7) 0.062(4) Uani 0.155(4) 1 d . . P A 2
Cl6B Cl 0.604(2) 0.5379(11) 0.6545(16) 0.151(8) Uiso 0.155(4) 1 d . . P A 2

loop_
_atom_site_aniso_label
_atom_site_aniso_U_11
_atom_site_aniso_U_22
_atom_site_aniso_U_33
_atom_site_aniso_U_23
_atom_site_aniso_U_13
_atom_site_aniso_U_12
Cl1 0.0156(3) 0.0132(3) 0.0161(4) -0.0020(3) 0.0039(3) 0.0008(3)
Cl2 0.0102(3) 0.0237(4) 0.0232(4) -0.0037(3) -0.0001(3) -0.0025(3)
Fe1 0.00852(18) 0.01016(18) 0.0123(2) 0.00056(15) 0.00207(15) 0.00071(15)
Fe2 0.0140(2) 0.01128(19) 0.0110(2) -0.00299(16) 0.00124(16) -0.00098(16)
Fe3 0.00802(18) 0.00898(18) 0.0125(2) 0.00018(15) -0.00077(15) 0.00127(15)
P1 0.0075(3) 0.0094(3) 0.0099(3) 0.0008(3) 0.0010(3) -0.0001(3)
P2 0.0101(3) 0.0131(3) 0.0121(4) 0.0013(3) 0.0010(3) 0.0001(3)
N1 0.0091(10) 0.0084(10) 0.0123(12) 0.0008(9) -0.0007(9) 0.0004(9)
C1A 0.0112(13) 0.0109(13) 0.0114(14) 0.0022(10) 0.0007(10) -0.0034(10)
C1B 0.0100(13) 0.0102(13) 0.0151(14) 0.0008(10) -0.0017(10) 0.0015(10)
C2A 0.0113(13) 0.0120(13) 0.0091(13) -0.0016(10) 0.0019(10) -0.0020(10)
C2B 0.0073(12) 0.0087(12) 0.0132(14) 0.0024(10) -0.0013(10) 0.0007(10)
C3A 0.0097(13) 0.0110(13) 0.0115(13) -0.0003(10) 0.0021(10) -0.0002(10)
C3B 0.0080(12) 0.0087(12) 0.0125(13) 0.0013(10) -0.0007(10) 0.0009(10)
C4A 0.0119(13) 0.0148(14) 0.0172(15) -0.0024(11) 0.0025(11) 0.0021(11)
C4B 0.0100(12) 0.0141(13) 0.0146(14) 0.0008(11) -0.0019(10) -0.0011(11)
C5A 0.0143(14) 0.0191(15) 0.0186(16) -0.0042(12) 0.0052(12) 0.0010(11)
C5B 0.0124(13) 0.0131(13) 0.0125(13) -0.0013(11) -0.0018(10) 0.0015(11)
C6A 0.0145(14) 0.0179(14) 0.0119(14) -0.0005(11) 0.0029(11) -0.0027(11)
C6B 0.0099(12) 0.0138(13) 0.0107(13) 0.0032(10) 0.0008(10) 0.0003(10)
C7A 0.0235(17) 0.0273(18) 0.0212(17) -0.0031(14) -0.0004(13) -0.0132(14)
C7B 0.0093(13) 0.0151(15) 0.0252(16) -0.0022(12) -0.0055(12) 0.0033(11)
C8A 0.036(2) 0.0139(17) 0.039(2) -0.0055(14) -0.0083(17) -0.0064(14)
C8B 0.0161(15) 0.0324(18) 0.0174(16) 0.0068(14) -0.0018(12) 0.0087(13)
C9A 0.0298(19) 0.0297(19) 0.0254(19) -0.0206(15) 0.0006(15) -0.0029(15)
C9B 0.0163(16) 0.0154(15) 0.051(2) 0.0129(16) -0.0066(15) 0.0008(13)
C10A 0.0257(17) 0.0307(18) 0.0142(15) -0.0042(14) -0.0026(13) -0.0089(15)
C10B 0.0231(18) 0.0250(18) 0.041(2) -0.0187(17) -0.0144(15) 0.0168(15)
C11A 0.0177(15) 0.0259(16) 0.0206(16) -0.0064(14) -0.0040(12) -0.0033(14)
C11B 0.0103(14) 0.038(2) 0.0222(17) 0.0014(14) 0.0035(12) 0.0099(13)
C12A 0.0161(14) 0.0096(12) 0.0090(13) 0.0005(10) 0.0014(11) 0.0002(11)
C12B 0.0152(14) 0.0131(13) 0.0120(14) 0.0030(11) 0.0052(11) -0.0004(11)
C13A 0.0174(14) 0.0149(14) 0.0125(14) -0.0001(11) 0.0023(11) -0.0005(12)
C13B 0.0185(15) 0.0212(16) 0.0166(15) 0.0057(12) 0.0048(12) 0.0026(12)
C14A 0.0286(17) 0.0156(15) 0.0190(16) -0.0025(12) 0.0072(13) -0.0103(13)
C14B 0.0338(19) 0.0201(16) 0.0191(16) 0.0086(13) 0.0067(14) 0.0053(14)
C15A 0.041(2) 0.0107(14) 0.0193(16) 0.0022(12) 0.0090(15) -0.0029(14)
C15B 0.037(2) 0.0144(15) 0.0180(16) 0.0015(12) 0.0134(14) -0.0042(13)
C16A 0.0304(18) 0.0139(14) 0.0208(17) 0.0027(12) 0.0009(14) 0.0088(13)
C16B 0.0231(16) 0.0191(15) 0.0198(16) -0.0027(13) 0.0111(13) -0.0051(13)
C17A 0.0154(14) 0.0160(14) 0.0155(14) 0.0018(12) 0.0003(11) -0.0002(12)
C17B 0.0134(14) 0.0154(14) 0.0192(16) 0.0020(12) 0.0048(12) 0.0009(11)
C18A 0.0110(13) 0.0078(12) 0.0124(13) 0.0007(10) -0.0015(10) 0.0008(10)
C18B 0.0113(13) 0.0104(13) 0.0167(14) -0.0011(11) 0.0021(11) -0.0018(10)
C19A 0.0145(14) 0.0196(14) 0.0143(15) 0.0011(11) 0.0021(11) -0.0001(11)
C19B 0.0174(15) 0.0156(14) 0.0175(15) -0.0013(12) 0.0039(12) -0.0018(11)
C20A 0.0238(16) 0.0223(15) 0.0144(15) -0.0019(13) -0.0021(12) -0.0008(14)
C20B 0.0153(15) 0.0163(15) 0.0286(18) -0.0075(13) 0.0077(13) -0.0029(12)
C21A 0.0191(15) 0.0163(14) 0.0201(16) 0.0026(13) -0.0085(12) -0.0051(13)
C21B 0.0100(14) 0.0143(14) 0.0343(19) -0.0074(13) 0.0018(13) 0.0003(11)
C22A 0.0118(14) 0.0164(15) 0.0256(17) 0.0002(12) -0.0013(12) -0.0048(11)
C22B 0.0132(14) 0.0181(15) 0.0243(17) 0.0010(13) -0.0041(12) -0.0005(11)
C23A 0.0115(13) 0.0127(14) 0.0180(15) -0.0011(11) 0.0022(11) -0.0018(11)
C23B 0.0121(14) 0.0163(14) 0.0170(15) -0.0010(11) 0.0010(11) -0.0009(11)
C24 0.041(2) 0.041(2) 0.024(2) -0.0057(17) -0.0019(17) -0.0038(18)
Cl3 0.0797(9) 0.0597(8) 0.0365(6) -0.0090(6) -0.0231(6) 0.0193(7)
Cl4 0.0251(5) 0.0396(6) 0.0524(7) 0.0056(5) -0.0061(4) -0.0085(4)
C25 0.057(3) 0.029(2) 0.034(2) 0.0005(17) -0.011(2) -0.0064(19)
Cl5A 0.0752(11) 0.0490(8) 0.0238(7) 0.0074(5) -0.0125(6) -0.0218(7)
Cl6A 0.0824(14) 0.0393(7) 0.0329(8) 0.0081(6) -0.0113(8) -0.0030(8)
Cl5B 0.088(9) 0.041(4) 0.051(6) -0.002(4) -0.027(6) 0.020(5)

loop_
_atom_type_symbol
_atom_type_description
_atom_type_scat_dispersion_real
_atom_type_scat_dispersion_imag
_atom_type_scat_source
C C 0.0033 0.0016 'International Tables Vol C Tables 4.2.6.8 and 6.1.1.4'
H H 0.0000 0.0000 'International Tables Vol C Tables 4.2.6.8 and 6.1.1.4'
Br Br -0.2901 2.4595 'International Tables Vol C Tables 4.2.6.8 and 6.1.1.4'
Cl Cl 0.1484 0.1585 'International Tables Vol C Tables 4.2.6.8 and 6.1.1.4'
Fe Fe 0.3463 0.8444 'International Tables Vol C Tables 4.2.6.8 and 6.1.1.4'
N N 0.0061 0.0033 'International Tables Vol C Tables 4.2.6.8 and 6.1.1.4'
P P 0.1023 0.0942 'International Tables Vol C Tables 4.2.6.8 and 6.1.1.4'

loop_
_geom_angle_atom_site_label_1
_geom_angle_atom_site_label_2
_geom_angle_atom_site_label_3
_geom_angle
N1 Fe1 Cl1 113.33(7)
N1 Fe1 Cl2 102.64(7)
Cl1 Fe1 Cl2 119.83(3)
N1 Fe1 P1 94.23(7)
Cl1 Fe1 P1 110.96(3)
Cl2 Fe1 P1 112.62(3)
C2A Fe2 C9A 155.05(14)
C2A Fe2 C10A 121.30(13)
C9A Fe2 C10A 40.63(15)
C2A Fe2 C6A 41.45(11)
C9A Fe2 C6A 117.54(14)
C10A Fe2 C6A 104.61(13)
C2A Fe2 C3A 41.74(11)
C9A Fe2 C3A 159.36(14)
C10A Fe2 C3A 159.82(13)
C6A Fe2 C3A 69.56(11)
C2A Fe2 C4A 69.29(12)
C9A Fe2 C4A 120.91(14)
C10A Fe2 C4A 156.28(13)
C6A Fe2 C4A 68.34(12)
C3A Fe2 C4A 41.09(11)
C2A Fe2 C8A 163.95(14)
C9A Fe2 C8A 40.40(16)
C10A Fe2 C8A 68.32(15)
C6A Fe2 C8A 153.25(14)
C3A Fe2 C8A 125.50(14)
C4A Fe2 C8A 107.25(14)
C2A Fe2 C11A 109.93(13)
C9A Fe2 C11A 68.08(14)
C10A Fe2 C11A 40.70(13)
C6A Fe2 C11A 124.27(14)
C3A Fe2 C11A 125.81(12)
C4A Fe2 C11A 161.28(13)
C8A Fe2 C11A 68.04(15)
C2A Fe2 C5A 68.97(11)
C9A Fe2 C5A 103.24(14)
C10A Fe2 C5A 119.75(13)
C6A Fe2 C5A 40.26(12)
C3A Fe2 C5A 68.97(12)
C4A Fe2 C5A 40.46(12)
C8A Fe2 C5A 119.23(14)
C11A Fe2 C5A 158.00(13)
C2A Fe2 C7A 127.47(13)
C9A Fe2 C7A 68.13(15)
C10A Fe2 C7A 68.20(14)
C6A Fe2 C7A 162.48(13)
C3A Fe2 C7A 111.37(12)
C4A Fe2 C7A 124.62(13)
C8A Fe2 C7A 40.76(15)
C11A Fe2 C7A 40.11(14)
C5A Fe2 C7A 157.24(14)
C2B Fe3 C8B 120.14(13)
C2B Fe3 C3B 41.79(11)
C8B Fe3 C3B 107.60(12)
C2B Fe3 C10B 161.80(15)
C8B Fe3 C10B 67.76(14)
C3B Fe3 C10B 155.51(14)
C2B Fe3 C7B 106.51(12)
C8B Fe3 C7B 40.59(13)
C3B Fe3 C7B 125.19(12)
C10B Fe3 C7B 67.96(13)
C2B Fe3 C9B 155.57(14)
C8B Fe3 C9B 40.20(15)
C3B Fe3 C9B 120.57(13)
C10B Fe3 C9B 40.30(16)
C7B Fe3 C9B 67.96(13)
C2B Fe3 C6B 41.08(11)
C8B Fe3 C6B 155.14(13)
C3B Fe3 C6B 69.38(11)
C10B Fe3 C6B 125.21(14)
C7B Fe3 C6B 119.75(12)
C9B Fe3 C6B 162.62(14)
C2B Fe3 C5B 69.34(12)
C8B Fe3 C5B 163.24(13)
C3B Fe3 C5B 69.42(11)
C10B Fe3 C5B 107.73(13)
C7B Fe3 C5B 154.47(12)
C9B Fe3 C5B 126.05(14)
C6B Fe3 C5B 40.69(11)
C2B Fe3 C11B 124.05(13)
C8B Fe3 C11B 68.17(13)
C3B Fe3 C11B 162.20(13)
C10B Fe3 C11B 40.63(15)
C7B Fe3 C11B 40.47(13)
C9B Fe3 C11B 68.16(14)
C6B Fe3 C11B 106.78(13)
C5B Fe3 C11B 119.72(13)
C2B Fe3 C4B 69.47(11)
C8B Fe3 C4B 126.40(13)
C3B Fe3 C4B 41.24(11)
C10B Fe3 C4B 120.77(13)
C7B Fe3 C4B 163.37(12)
C9B Fe3 C4B 108.64(13)
C6B Fe3 C4B 68.50(11)
C5B Fe3 C4B 40.72(11)
C11B Fe3 C4B 155.04(13)
C3A P1 C12A 103.88(13)
C3A P1 C18A 104.00(13)
C12A P1 C18A 104.04(13)
C3A P1 Fe1 105.90(9)
C12A P1 Fe1 123.18(10)
C18A P1 Fe1 113.92(9)
C3B P2 C12B 101.64(13)
C3B P2 C18B 102.86(13)
C12B P2 C18B 100.27(13)
C1A N1 C1B 115.0(2)
C1A N1 Fe1 128.1(2)
C1B N1 Fe1 114.50(17)
N1 C1A C2A 127.1(3)
N1 C1A H1A 116.4
C2A C1A H1A 116.4
N1 C1B C2B 112.5(2)
N1 C1B H1BA 109.1
C2B C1B H1BA 109.1
N1 C1B H1BB 109.1
C2B C1B H1BB 109.1
H1BA C1B H1BB 107.8
C6A C2A C1A 121.1(3)
C6A C2A C3A 107.2(2)
C1A C2A C3A 131.5(2)
C6A C2A Fe2 69.53(16)
C1A C2A Fe2 122.3(2)
C3A C2A Fe2 69.49(16)
C6B C2B C3B 108.0(2)
C6B C2B C1B 124.9(2)
C3B C2B C1B 127.1(3)
C6B C2B Fe3 70.45(15)
C3B C2B Fe3 69.91(15)
C1B C2B Fe3 123.57(19)
C4A C3A C2A 106.8(2)
C4A C3A P1 128.3(2)
C2A C3A P1 124.5(2)
C4A C3A Fe2 69.54(17)
C2A C3A Fe2 68.76(16)
P1 C3A Fe2 131.88(15)
C4B C3B C2B 106.7(2)
C4B C3B P2 128.4(2)
C2B C3B P2 124.7(2)
C4B C3B Fe3 69.66(15)
C2B C3B Fe3 68.30(15)
P2 C3B Fe3 123.04(14)
C5A C4A C3A 108.9(3)
C5A C4A Fe2 70.19(18)
C3A C4A Fe2 69.37(16)
C5A C4A H4A 125.6
C3A C4A H4A 125.6
Fe2 C4A H4A 126.5
C5B C4B C3B 108.6(3)
C5B C4B Fe3 69.55(16)
C3B C4B Fe3 69.09(15)
C5B C4B H4B 125.7
C3B C4B H4B 125.7
Fe3 C4B H4B 127.3
C6A C5A C4A 108.5(3)
C6A C5A Fe2 69.26(17)
C4A C5A Fe2 69.36(17)
C6A C5A H5A 125.8
C4A C5A H5A 125.8
Fe2 C5A H5A 127.2
C6B C5B C4B 108.0(3)
C6B C5B Fe3 69.63(16)
C4B C5B Fe3 69.73(16)
C6B C5B H5B 126.0
C4B C5B H5B 126.0
Fe3 C5B H5B 126.2
C5A C6A C2A 108.6(3)
C5A C6A Fe2 70.49(17)
C2A C6A Fe2 69.02(16)
C5A C6A H6A 125.7
C2A C6A H6A 125.7
Fe2 C6A H6A 126.4
C5B C6B C2B 108.5(2)
C5B C6B Fe3 69.68(16)
C2B C6B Fe3 68.47(15)
C5B C6B H6B 125.7
C2B C6B H6B 125.7
Fe3 C6B H6B 127.7
C11A C7A C8A 107.5(3)
C11A C7A Fe2 69.53(18)
C8A C7A Fe2 68.92(19)
C11A C7A H7A 126.2
C8A C7A H7A 126.2
Fe2 C7A H7A 126.9
C8B C7B C11B 107.8(3)
C8B C7B Fe3 69.24(18)
C11B C7B Fe3 69.89(18)
C8B C7B H7B 126.1
C11B C7B H7B 126.1
Fe3 C7B H7B 126.3
C9A C8A C7A 107.9(3)
C9A C8A Fe2 69.33(19)
C7A C8A Fe2 70.32(18)
C9A C8A H8A 126.1
C7A C8A H8A 126.1
Fe2 C8A H8A 125.8
C9B C8B C7B 108.6(3)
C9B C8B Fe3 70.4(2)
C7B C8B Fe3 70.17(18)
C9B C8B H8B 125.7
C7B C8B H8B 125.7
Fe3 C8B H8B 125.3
C8A C9A C10A 108.6(3)
C8A C9A Fe2 70.3(2)
C10A C9A Fe2 69.77(18)
C8A C9A H9A 125.7
C10A C9A H9A 125.7
Fe2 C9A H9A 125.9
C8B C9B C10B 107.9(3)
C8B C9B Fe3 69.41(19)
C10B C9B Fe3 69.75(19)
C8B C9B H9B 126.0
C10B C9B H9B 126.0
Fe3 C9B H9B 126.4
C9A C10A C11A 107.6(3)
C9A C10A Fe2 69.6(2)
C11A C10A Fe2 70.33(18)
C9A C10A H10A 126.2
C11A C10A H10A 126.2
Fe2 C10A H10A 125.5
C9B C10B C11B 108.4(3)
C9B C10B Fe3 69.95(19)
C11B C10B Fe3 69.88(18)
C9B C10B H10B 125.8
C11B C10B H10B 125.8
Fe3 C10B H10B 125.9
C7A C11A C10A 108.4(3)
C7A C11A Fe2 70.35(19)
C10A C11A Fe2 68.97(19)
C7A C11A H11A 125.8
C10A C11A H11A 125.8
Fe2 C11A H11A 126.4
C7B C11B C10B 107.3(3)
C7B C11B Fe3 69.64(17)
C10B C11B Fe3 69.49(18)
C7B C11B H11B 126.3
C10B C11B H11B 126.3
Fe3 C11B H11B 126.1
C13A C12A C17A 119.6(3)
C13A C12A P1 119.1(2)
C17A C12A P1 121.4(2)
C13B C12B C17B 119.2(3)
C13B C12B P2 118.4(2)
C17B C12B P2 122.5(2)
C14A C13A C12A 119.9(3)
C14A C13A H13A 120.0
C12A C13A H13A 120.0
C12B C13B C14B 120.4(3)
C12B C13B H13B 119.8
C14B C13B H13B 119.8
C15A C14A C13A 120.1(3)
C15A C14A H14A 120.0
C13A C14A H14A 120.0
C15B C14B C13B 120.2(3)
C15B C14B H14B 119.9
C13B C14B H14B 119.9
C16A C15A C14A 120.3(3)
C16A C15A H15A 119.8
C14A C15A H15A 119.8
C14B C15B C16B 119.7(3)
C14B C15B H15B 120.2
C16B C15B H15B 120.2
C15A C16A C17A 120.0(3)
C15A C16A H16A 120.0
C17A C16A H16A 120.0
C17B C16B C15B 120.1(3)
C17B C16B H16B 119.9
C15B C16B H16B 119.9
C16A C17A C12A 120.1(3)
C16A C17A H17A 120.0
C12A C17A H17A 120.0
C16B C17B C12B 120.4(3)
C16B C17B H17B 119.8
C12B C17B H17B 119.8
C19A C18A C23A 119.0(3)
C19A C18A P1 118.8(2)
C23A C18A P1 122.1(2)
C23B C18B C19B 118.7(3)
C23B C18B P2 124.4(2)
C19B C18B P2 116.8(2)
C18A C19A C20A 120.7(3)
C18A C19A H19A 119.6
C20A C19A H19A 119.6
C20B C19B C18B 120.5(3)
C20B C19B H19B 119.8
C18B C19B H19B 119.8
C19A C20A C21A 120.0(3)
C19A C20A H20A 120.0
C21A C20A H20A 120.0
C21B C20B C19B 120.2(3)
C21B C20B H20B 119.9
C19B C20B H20B 119.9
C22A C21A C20A 119.9(3)
C22A C21A H21A 120.1
C20A C21A H21A 120.1
C22B C21B C20B 119.9(3)
C22B C21B H21B 120.0
C20B C21B H21B 120.0
C21A C22A C23A 120.5(3)
C21A C22A H22A 119.8
C23A C22A H22A 119.8
C21B C22B C23B 120.0(3)
C21B C22B H22B 120.0
C23B C22B H22B 120.0
C22A C23A C18A 120.0(3)
C22A C23A H23A 120.0
C18A C23A H23A 120.0
C18B C23B C22B 120.7(3)
C18B C23B H23B 119.6
C22B C23B H23B 119.6
Cl4 C24 Cl3 111.4(2)
Cl4 C24 H24B 109.3
Cl3 C24 H24B 109.3
Cl4 C24 H24A 109.3
Cl3 C24 H24A 109.3
H24B C24 H24A 108.0
Cl5A C25 Cl6A 112.0(2)
Cl6B C25 Cl5B 104.8(8)
Cl5A C25 H25A 109.2
Cl6A C25 H25A 109.2
Cl5A C25 H25B 109.2
Cl6A C25 H25B 109.2
H25A C25 H25B 107.9
Cl6B C25 H25C 110.8
Cl5B C25 H25C 110.8
Cl6B C25 H25D 110.8
Cl5B C25 H25D 110.8
H25C C25 H25D 108.9

loop_
_geom_bond_atom_site_label_1
_geom_bond_atom_site_label_2
_geom_bond_distance
Cl1 Fe1 2.2437(8)
Cl2 Fe1 2.2473(8)
Fe1 N1 2.095(2)
Fe1 P1 2.4031(8)
Fe2 C2A 2.033(3)
Fe2 C9A 2.035(3)
Fe2 C10A 2.038(3)
Fe2 C6A 2.040(3)
Fe2 C3A 2.043(3)
Fe2 C4A 2.045(3)
Fe2 C8A 2.048(3)
Fe2 C11A 2.055(3)
Fe2 C5A 2.056(3)
Fe2 C7A 2.066(3)
Fe3 C2B 2.018(3)
Fe3 C8B 2.031(3)
Fe3 C3B 2.040(3)
Fe3 C10B 2.042(3)
Fe3 C7B 2.044(3)
Fe3 C9B 2.044(3)
Fe3 C6B 2.045(3)
Fe3 C5B 2.045(3)
Fe3 C11B 2.047(3)
Fe3 C4B 2.048(3)
P1 C3A 1.789(3)
P1 C12A 1.815(3)
P1 C18A 1.821(3)
P2 C3B 1.813(3)
P2 C12B 1.838(3)
P2 C18B 1.844(3)
N1 C1A 1.289(4)
N1 C1B 1.491(3)
C1A C2A 1.444(4)
C1A H1A 0.9500
C1B C2B 1.502(4)
C1B H1BA 0.9900
C1B H1BB 0.9900
C2A C6A 1.441(4)
C2A C3A 1.452(4)
C2B C6B 1.426(4)
C2B C3B 1.448(4)
C3A C4A 1.435(4)
C3B C4B 1.440(4)
C4A C5A 1.418(4)
C4A H4A 0.9500
C4B C5B 1.424(4)
C4B H4B 0.9500
C5A C6A 1.410(4)
C5A H5A 0.9500
C5B C6B 1.422(4)
C5B H5B 0.9500
C6A H6A 0.9500
C6B H6B 0.9500
C7A C11A 1.414(5)
C7A C8A 1.433(5)
C7A H7A 0.9500
C7B C8B 1.413(5)
C7B C11B 1.415(5)
C7B H7B 0.9500
C8A C9A 1.410(5)
C8A H8A 0.9500
C8B C9B 1.401(5)
C8B H8B 0.9500
C9A C10A 1.414(5)
C9A H9A 0.9500
C9B C10B 1.407(6)
C9B H9B 0.9500
C10A C11A 1.423(5)
C10A H10A 0.9500
C10B C11B 1.419(5)
C10B H10B 0.9500
C11A H11A 0.9500
C11B H11B 0.9500
C12A C13A 1.393(4)
C12A C17A 1.397(4)
C12B C13B 1.390(4)
C12B C17B 1.397(4)
C13A C14A 1.390(4)
C13A H13A 0.9500
C13B C14B 1.391(5)
C13B H13B 0.9500
C14A C15A 1.386(5)
C14A H14A 0.9500
C14B C15B 1.389(5)
C14B H14B 0.9500
C15A C16A 1.381(5)
C15A H15A 0.9500
C15B C16B 1.391(5)
C15B H15B 0.9500
C16A C17A 1.389(4)
C16A H16A 0.9500
C16B C17B 1.386(4)
C16B H16B 0.9500
C17A H17A 0.9500
C17B H17B 0.9500
C18A C19A 1.383(4)
C18A C23A 1.402(4)
C18B C23B 1.386(4)
C18B C19B 1.404(4)
C19A C20A 1.387(4)
C19A H19A 0.9500
C19B C20B 1.391(4)
C19B H19B 0.9500
C20A C21A 1.388(4)
C20A H20A 0.9500
C20B C21B 1.385(5)
C20B H20B 0.9500
C21A C22A 1.377(5)
C21A H21A 0.9500
C21B C22B 1.384(5)
C21B H21B 0.9500
C22A C23A 1.389(4)
C22A H22A 0.9500
C22B C23B 1.398(4)
C22B H22B 0.9500
C23A H23A 0.9500
C23B H23B 0.9500
C24 Cl4 1.756(4)
C24 Cl3 1.760(4)
C24 H24B 0.9900
C24 H24A 0.9900
C25 Cl5A 1.745(4)
C25 Cl6B 1.75(2)
C25 Cl6A 1.760(4)
C25 Cl5B 1.787(9)
C25 H25A 0.9900
C25 H25B 0.9900
C25 H25C 0.9900
C25 H25D 0.9900
